data_4332255
loop_
_publ_author_name
'Yue, Qi'
'Yang, Jin'
'Li, Guang-Hua'
'Li, Guo-Dong'
'Chen, Jie-Sheng'

_publ_section_title
;
 Homochiral Porous Lanthanide Phosphonates with 1D Triple-Strand Helical
 Chains:&#x00A0; Synthesis, Photoluminescence, and Adsorption Properties
;
_journal_issue 11
_journal_name_full 'Inorganic Chemistry'
_journal_page_first 4431
_journal_page_last 4439
_journal_paper_doi 10.1021/ic060162h
_journal_volume 45
_journal_year 2006
_chemical_absolute_configuration unk
_chemical_formula_moiety 'C18 H37 N3 O17 P3 Tb'
_chemical_formula_sum 'C18 H37 N3 O17 P3 Tb'
_chemical_formula_weight 819.34
_chemical_melting_point ?
_chemical_name_systematic
;
 ?
;
_space_group_IT_number 76
_symmetry_cell_setting tetragonal
_symmetry_space_group_name_Hall 'P 4w'
_symmetry_space_group_name_H-M 'P 41'
_atom_sites_solution_hydrogens geom
_atom_sites_solution_primary direct
_atom_sites_solution_secondary difmap
_audit_creation_method SHELXL-97
_cell_angle_alpha 90.00
_cell_angle_beta 90.00
_cell_angle_gamma 90.00
_cell_formula_units_Z 4
_cell_length_a 12.4643(3)
_cell_length_b 12.4643(3)
_cell_length_c 18.7577(5)
_cell_measurement_reflns_used 7231
_cell_measurement_temperature 293(2)
_cell_measurement_theta_max 28.33
_cell_measurement_theta_min 1.96
_cell_volume 2914.17(13)
_computing_cell_refinement 'Bruker SMART'
_computing_data_collection 'Bruker SMART'
_computing_data_reduction 'Bruker SMART'
_computing_molecular_graphics SHELXP-97
_computing_publication_material SHELXTL
_computing_structure_refinement 'SHELXL-97 (Sheldrick, 1997)'
_computing_structure_solution 'SHELXS-97 (Sheldrick, 1990)'
_diffrn_ambient_temperature 293(2)
_diffrn_detector_area_resol_mean 9.00cm
_diffrn_measured_fraction_theta_full 0.996
_diffrn_measured_fraction_theta_max 0.996
_diffrn_measurement_device_type 'CCD area detector'
_diffrn_measurement_method 'phi and omega scans'
_diffrn_radiation_monochromator graphite
_diffrn_radiation_source 'fine-focus sealed tube'
_diffrn_radiation_type MoK\a
_diffrn_radiation_wavelength 0.71073
_diffrn_reflns_av_R_equivalents 0.0823
_diffrn_reflns_av_sigmaI/netI 0.0840
_diffrn_reflns_limit_h_max 9
_diffrn_reflns_limit_h_min -16
_diffrn_reflns_limit_k_max 16
_diffrn_reflns_limit_k_min -16
_diffrn_reflns_limit_l_max 25
_diffrn_reflns_limit_l_min -24
_diffrn_reflns_number 20913
_diffrn_reflns_theta_full 28.33
_diffrn_reflns_theta_max 28.33
_diffrn_reflns_theta_min 1.96
_diffrn_standards_decay_% none
_diffrn_standards_interval_count none
_diffrn_standards_interval_time none
_diffrn_standards_number none
_exptl_absorpt_coefficient_mu 2.673
_exptl_absorpt_correction_T_max 0.2872
_exptl_absorpt_correction_T_min 0.2094
_exptl_absorpt_correction_type empirical
_exptl_absorpt_process_details SADABS
_exptl_crystal_colour colourless
_exptl_crystal_density_diffrn 1.867
_exptl_crystal_density_meas ?
_exptl_crystal_density_method 'not measured'
_exptl_crystal_description block
_exptl_crystal_F_000 1648
_exptl_crystal_size_max 0.31
_exptl_crystal_size_mid 0.29
_exptl_crystal_size_min 0.27
_refine_diff_density_max 1.065
_refine_diff_density_min -0.584
_refine_diff_density_rms 0.108
_refine_ls_abs_structure_details 'Flack H D (1983), Acta Cryst. A39, 876-881'
_refine_ls_abs_structure_Flack -0.028(8)
_refine_ls_extinction_method none
_refine_ls_goodness_of_fit_ref 0.953
_refine_ls_hydrogen_treatment mixed
_refine_ls_matrix_type full
_refine_ls_number_parameters 388
_refine_ls_number_reflns 7171
_refine_ls_number_restraints 6
_refine_ls_restrained_S_all 0.954
_refine_ls_R_factor_all 0.0513
_refine_ls_R_factor_gt 0.0394
_refine_ls_shift/su_max 0.037
_refine_ls_shift/su_mean 0.000
_refine_ls_structure_factor_coef Fsqd
_refine_ls_weighting_details 'calc w=1/[\s^2^(Fo^2^)+(0.0206P)^2^+0.0000P] where P=(Fo^2^+2Fc^2^)/3'
_refine_ls_weighting_scheme calc
_refine_ls_wR_factor_gt 0.0625
_refine_ls_wR_factor_ref 0.0660
_reflns_number_gt 6105
_reflns_number_total 7171
_reflns_threshold_expression >2sigma(I)
_cod_data_source_file ic060162hsup1.cif
_cod_data_source_block sad
_cod_depositor_comments
;
The following automatic conversions were performed:

'_chemical_melting_point' value 'not measured' was changed to '?' -
the value is undefined or not given.

'_symmetry_cell_setting' value
'Tetragonal' changed to 'tetragonal' according to
/home/saulius/struct/CIF-dictionaries/cif_core.dic dictionary named
'cif_core.dic' version 2.4.2 from 2011-04-26.

Automatic conversion script
Id: cif_fix_values 1891 2012-01-12 08:04:46Z andrius 

The following automatic conversions were performed:

'_exptl_crystal_density_meas' value 'none' was changed to '?' - the
value is perceived as not measured.

Automatic conversion script
Id: cif_fix_values 3008 2015-01-20 13:52:24Z robertas 
;
_cod_original_sg_symbol_H-M P4(1)
_cod_database_code 4332255

loop_
_symmetry_equiv_pos_as_xyz
'x, y, z'
'-x, -y, z+1/2'
'-y, x, z+1/4'
'y, -x, z+3/4'

loop_
_atom_site_label
_atom_site_type_symbol
_atom_site_fract_x
_atom_site_fract_y
_atom_site_fract_z
_atom_site_U_iso_or_equiv
_atom_site_adp_type
_atom_site_occupancy
_atom_site_symmetry_multiplicity
_atom_site_calc_flag
_atom_site_refinement_flags
Tb1 Tb 0.960886(18) 0.069228(18) 0.117610(15) 0.01539(5) Uani 1 1 d .
P1 P 1.02558(11) 0.20051(11) 0.28893(7) 0.0191(3) Uani 1 1 d .
P2 P 1.06803(11) 0.26493(10) -0.01045(7) 0.0193(3) Uani 1 1 d .
P3 P 0.81437(11) 0.06755(11) -0.05505(7) 0.0193(3) Uani 1 1 d .
O1 O 1.0307(3) 0.1503(3) 0.2158(2) 0.0289(9) Uani 1 1 d .
O2 O 1.0078(3) 0.1254(3) 0.34982(19) 0.0245(9) Uani 1 1 d .
O3 O 1.1281(3) 0.2693(3) 0.3005(2) 0.0292(9) Uani 1 1 d .
H3 H 1.1313 0.2885 0.3422 0.080 Uiso 1 1 calc .
O4 O 0.7759(3) 0.5970(3) 0.2723(2) 0.0376(11) Uani 1 1 d .
O5 O 0.9423(3) 0.5419(3) 0.2958(2) 0.0341(10) Uani 1 1 d .
O6 O 1.0368(3) 0.2066(3) 0.0559(2) 0.0281(9) Uani 1 1 d .
O7 O 1.0957(3) 0.1965(3) -0.0737(2) 0.0286(9) Uani 1 1 d .
O8 O 1.1624(3) 0.3418(3) 0.0016(2) 0.0295(9) Uani 1 1 d .
H8 H 1.1559 0.3710 0.0406 0.080 Uiso 1 1 calc .
O9 O 0.8132(3) 0.6452(3) -0.0828(2) 0.0417(11) Uani 1 1 d .
O10 O 0.9775(3) 0.5863(3) -0.0545(2) 0.0376(11) Uani 1 1 d .
O11 O 0.8558(3) 0.0555(3) 0.0193(2) 0.0329(10) Uani 1 1 d .
O12 O 0.8980(3) 0.0838(3) -0.1120(2) 0.0290(10) Uani 1 1 d .
O13 O 0.7320(3) 0.1587(3) -0.0615(2) 0.0318(9) Uani 1 1 d .
H13 H 0.6854 0.1511 -0.0310 0.080 Uiso 1 1 calc .
O14 O 0.4626(3) -0.2137(3) -0.1512(2) 0.0405(11) Uani 1 1 d .
O15 O 0.5065(3) -0.0440(3) -0.1278(3) 0.0390(10) Uani 1 1 d .
O1W O 0.5579(4) 0.5467(6) 0.2191(3) 0.0732(17) Uani 1 1 d D
O2W O 0.4420(5) 0.5335(6) 0.0852(3) 0.083(2) Uani 1 1 d D
N1 N 0.8775(3) 0.3486(3) 0.3477(2) 0.0198(9) Uani 1 1 d .
H1 H 0.9352 0.3806 0.3686 0.080 Uiso 1 1 calc .
N2 N 0.9078(3) 0.4166(3) 0.0210(2) 0.0199(9) Uani 1 1 d .
H2 H 0.9631 0.4541 0.0406 0.080 Uiso 1 1 calc .
N3 N 0.6622(3) -0.0967(3) -0.0343(2) 0.0201(9) Uani 1 1 d .
H3A H 0.6170 -0.0416 -0.0237 0.080 Uiso 1 1 calc .
C1 C 0.7951(4) 0.4339(4) 0.3330(3) 0.0204(11) Uani 1 1 d .
H1A H 0.7405 0.4041 0.3011 0.080 Uiso 1 1 calc .
C2 C 0.7444(5) 0.4545(5) 0.4051(3) 0.0368(16) Uani 1 1 d .
H2A H 0.7781 0.5156 0.4280 0.080 Uiso 1 1 calc .
H2B H 0.6684 0.4693 0.3998 0.080 Uiso 1 1 calc .
C3 C 0.7609(6) 0.3553(5) 0.4485(4) 0.0447(17) Uani 1 1 d .
H3B H 0.6923 0.3243 0.4617 0.080 Uiso 1 1 calc .
H3C H 0.8003 0.3721 0.4917 0.080 Uiso 1 1 calc .
C4 C 0.8243(5) 0.2770(4) 0.4029(3) 0.0256(12) Uani 1 1 d .
H4A H 0.7772 0.2251 0.3804 0.080 Uiso 1 1 calc .
H4B H 0.8774 0.2392 0.4312 0.080 Uiso 1 1 calc .
C5 C 0.9149(4) 0.2950(4) 0.2816(3) 0.0212(11) Uani 1 1 d .
H5A H 0.9358 0.3503 0.2480 0.080 Uiso 1 1 calc .
H5B H 0.8543 0.2572 0.2610 0.080 Uiso 1 1 calc .
C6 C 0.8447(5) 0.5317(4) 0.2974(3) 0.0248(12) Uani 1 1 d .
C7 C 0.8263(4) 0.4962(4) -0.0059(3) 0.0223(11) Uani 1 1 d .
H7 H 0.7723 0.4584 -0.0345 0.080 Uiso 1 1 calc .
C8 C 0.7741(5) 0.5364(5) 0.0638(3) 0.0304(14) Uani 1 1 d .
H8A H 0.8159 0.5941 0.0846 0.080 Uiso 1 1 calc .
H8B H 0.7018 0.5620 0.0551 0.080 Uiso 1 1 calc .
C9 C 0.7730(6) 0.4400(5) 0.1119(4) 0.0531(19) Uani 1 1 d .
H9A H 0.7013 0.4101 0.1146 0.080 Uiso 1 1 calc .
H9B H 0.7955 0.4600 0.1596 0.080 Uiso 1 1 calc .
C10 C 0.8508(5) 0.3578(5) 0.0802(3) 0.0294(14) Uani 1 1 d .
H10A H 0.9015 0.3334 0.1160 0.080 Uiso 1 1 calc .
H10B H 0.8122 0.2962 0.0617 0.080 Uiso 1 1 calc .
C11 C 0.9527(4) 0.3457(4) -0.0361(3) 0.0242(12) Uani 1 1 d .
H11A H 0.9731 0.3904 -0.0763 0.080 Uiso 1 1 calc .
H11B H 0.8963 0.2979 -0.0523 0.080 Uiso 1 1 calc .
C12 C 0.8778(5) 0.5852(4) -0.0514(3) 0.0283(13) Uani 1 1 d .
C13 C 0.5976(4) -0.1857(4) -0.0684(3) 0.0229(12) Uani 1 1 d .
H13A H 0.6464 -0.2339 -0.0940 0.080 Uiso 1 1 calc .
C14 C 0.5480(5) -0.2466(5) -0.0044(4) 0.0443(18) Uani 1 1 d .
H14A H 0.4715 -0.2332 -0.0016 0.080 Uiso 1 1 calc .
H14B H 0.5596 -0.3232 -0.0092 0.080 Uiso 1 1 calc .
C15 C 0.6037(5) -0.2047(5) 0.0612(3) 0.0341(14) Uani 1 1 d .
H15A H 0.6250 -0.2634 0.0921 0.080 Uiso 1 1 calc .
H15B H 0.5569 -0.1570 0.0876 0.080 Uiso 1 1 calc .
C16 C 0.7023(4) -0.1442(5) 0.0340(3) 0.0270(13) Uani 1 1 d .
H16A H 0.7243 -0.0888 0.0673 0.080 Uiso 1 1 calc .
H16B H 0.7619 -0.1925 0.0257 0.080 Uiso 1 1 calc .
C17 C 0.7486(4) -0.0554(5) -0.0818(3) 0.0239(12) Uani 1 1 d .
H17A H 0.7181 -0.0443 -0.1288 0.080 Uiso 1 1 calc .
H17B H 0.8029 -0.1107 -0.0862 0.080 Uiso 1 1 calc .
C18 C 0.5160(4) -0.1415(4) -0.1203(3) 0.0258(12) Uani 1 1 d .
H1WA H 0.621(3) 0.558(7) 0.240(3) 0.080 Uiso 1 1 d D
H1WB H 0.572(5) 0.548(7) 0.1726(12) 0.080 Uiso 1 1 d D
H2WA H 0.486(6) 0.565(6) 0.118(4) 0.080 Uiso 1 1 d D
H2WB H 0.4745 0.5035 0.0495 0.080 Uiso 1 1 d D

loop_
_atom_site_aniso_label
_atom_site_aniso_U_11
_atom_site_aniso_U_22
_atom_site_aniso_U_33
_atom_site_aniso_U_23
_atom_site_aniso_U_13
_atom_site_aniso_U_12
Tb1 0.01496(12) 0.01663(13) 0.01459(9) 0.00073(10) 0.00092(10) -0.00063(11)
P1 0.0197(7) 0.0181(7) 0.0196(7) -0.0033(5) 0.0024(6) -0.0037(6)
P2 0.0239(7) 0.0125(6) 0.0214(7) 0.0005(5) 0.0002(6) -0.0016(6)
P3 0.0154(6) 0.0219(7) 0.0206(7) 0.0013(6) -0.0013(5) -0.0001(6)
O1 0.021(2) 0.036(2) 0.030(2) -0.0109(18) -0.0014(16) -0.0028(18)
O2 0.0215(19) 0.0209(19) 0.031(2) 0.0043(16) 0.0008(15) -0.0041(16)
O3 0.024(2) 0.034(2) 0.030(2) 0.0001(18) 0.0042(17) -0.0116(18)
O4 0.034(2) 0.026(2) 0.053(3) 0.020(2) 0.005(2) 0.0030(19)
O5 0.025(2) 0.027(2) 0.051(3) 0.0122(19) 0.0043(19) -0.0076(19)
O6 0.032(2) 0.023(2) 0.030(2) 0.0157(17) -0.0032(18) -0.0040(18)
O7 0.030(2) 0.022(2) 0.034(2) -0.0078(17) -0.0049(18) 0.0015(18)
O8 0.035(2) 0.025(2) 0.029(2) -0.0085(17) 0.0073(18) -0.0081(18)
O9 0.039(3) 0.038(2) 0.049(3) 0.017(2) 0.010(2) 0.014(2)
O10 0.027(2) 0.035(2) 0.051(3) 0.017(2) 0.008(2) -0.006(2)
O11 0.039(2) 0.032(2) 0.028(2) 0.0085(18) -0.0136(19) -0.007(2)
O12 0.024(2) 0.023(2) 0.039(3) 0.0017(16) 0.0121(17) 0.0001(17)
O13 0.026(2) 0.036(2) 0.033(2) 0.0012(19) 0.0074(17) 0.0098(19)
O14 0.043(2) 0.032(2) 0.047(3) 0.004(2) -0.026(2) -0.004(2)
O15 0.045(2) 0.0253(19) 0.047(3) 0.003(2) -0.020(2) 0.0032(19)
O1W 0.055(3) 0.093(4) 0.072(4) -0.011(4) -0.012(3) 0.006(3)
O2W 0.089(5) 0.085(5) 0.074(4) -0.009(4) 0.021(4) 0.000(4)
N1 0.021(2) 0.017(2) 0.022(2) -0.0010(17) 0.0006(17) -0.0016(19)
N2 0.025(2) 0.018(2) 0.017(2) 0.0005(17) 0.0004(18) -0.0015(19)
N3 0.019(2) 0.023(2) 0.018(2) -0.0005(18) -0.0018(18) -0.0052(19)
C1 0.016(3) 0.017(3) 0.028(3) 0.003(2) -0.002(2) 0.002(2)
C2 0.039(4) 0.027(3) 0.044(4) 0.001(3) 0.015(3) 0.002(3)
C3 0.055(4) 0.040(4) 0.038(4) 0.009(3) 0.022(3) 0.013(3)
C4 0.032(3) 0.019(3) 0.026(3) 0.004(2) 0.001(3) 0.000(2)
C5 0.025(3) 0.019(3) 0.019(3) -0.003(2) 0.002(2) 0.005(2)
C6 0.029(3) 0.017(3) 0.028(3) 0.001(2) -0.002(2) 0.001(2)
C7 0.024(3) 0.018(3) 0.025(3) 0.001(2) 0.000(2) 0.001(2)
C8 0.035(3) 0.032(3) 0.024(3) -0.002(2) 0.006(3) 0.001(3)
C9 0.062(4) 0.050(4) 0.047(4) 0.010(4) 0.033(4) 0.016(4)
C10 0.034(3) 0.034(3) 0.021(3) 0.008(3) 0.012(3) 0.000(3)
C11 0.028(3) 0.020(3) 0.025(3) 0.003(2) 0.001(2) 0.000(2)
C12 0.036(3) 0.019(3) 0.030(3) 0.002(2) 0.009(3) 0.002(3)
C13 0.023(3) 0.019(3) 0.027(3) 0.001(2) -0.008(2) -0.001(2)
C14 0.047(4) 0.046(4) 0.040(4) 0.018(3) -0.021(3) -0.025(3)
C15 0.044(4) 0.030(3) 0.028(3) 0.004(3) -0.001(3) -0.008(3)
C16 0.030(3) 0.031(3) 0.020(3) 0.002(2) -0.006(2) -0.004(3)
C17 0.018(3) 0.035(3) 0.020(3) 0.001(2) 0.001(2) -0.010(2)
C18 0.022(3) 0.030(3) 0.025(3) 0.005(2) -0.004(2) -0.002(2)

loop_
_atom_type_symbol
_atom_type_description
_atom_type_scat_dispersion_real
_atom_type_scat_dispersion_imag
_atom_type_scat_source
C C 0.0033 0.0016 'International Tables Vol C Tables 4.2.6.8 and 6.1.1.4'
H H 0.0000 0.0000 'International Tables Vol C Tables 4.2.6.8 and 6.1.1.4'
N N 0.0061 0.0033 'International Tables Vol C Tables 4.2.6.8 and 6.1.1.4'
O O 0.0106 0.0060 'International Tables Vol C Tables 4.2.6.8 and 6.1.1.4'
P P 0.1023 0.0942 'International Tables Vol C Tables 4.2.6.8 and 6.1.1.4'
Tb Tb -0.1723 4.1537 'International Tables Vol C Tables 4.2.6.8 and 6.1.1.4'

loop_
_geom_angle_atom_site_label_1
_geom_angle_atom_site_label_2
_geom_angle_atom_site_label_3
_geom_angle
_geom_angle_site_symmetry_1
_geom_angle_site_symmetry_3
O12 Tb1 O11 85.61(14) 3_645 .
O12 Tb1 O6 155.34(14) 3_645 .
O11 Tb1 O6 83.29(13) . .
O12 Tb1 O7 80.83(13) 3_645 3_645
O11 Tb1 O7 84.65(15) . 3_645
O6 Tb1 O7 119.77(13) . 3_645
O12 Tb1 O1 112.35(14) 3_645 .
O11 Tb1 O1 155.92(13) . .
O6 Tb1 O1 85.33(15) . .
O7 Tb1 O1 82.70(13) 3_645 .
O12 Tb1 O2 81.26(12) 3_645 4_664
O11 Tb1 O2 111.53(14) . 4_664
O6 Tb1 O2 82.46(13) . 4_664
O7 Tb1 O2 154.75(13) 3_645 4_664
O1 Tb1 O2 87.82(13) . 4_664
O2 P1 O1 116.2(2) . .
O2 P1 O3 111.2(2) . .
O1 P1 O3 108.7(2) . .
O2 P1 C5 110.6(2) . .
O1 P1 C5 103.4(2) . .
O3 P1 C5 106.1(2) . .
O6 P2 O7 116.2(2) . .
O6 P2 O8 112.4(2) . .
O7 P2 O8 107.2(2) . .
O6 P2 C11 106.5(2) . .
O7 P2 C11 106.7(2) . .
O8 P2 C11 107.4(2) . .
O11 P3 O12 115.8(2) . .
O11 P3 O13 112.2(2) . .
O12 P3 O13 107.9(2) . .
O11 P3 C17 109.3(2) . .
O12 P3 C17 103.4(2) . .
O13 P3 C17 107.5(2) . .
P1 O1 Tb1 154.8(2) . .
P1 O2 Tb1 137.3(2) . 3_645
P1 O3 H3 109.5 . .
P2 O6 Tb1 154.1(3) . .
P2 O7 Tb1 147.1(2) . 4_664
P2 O8 H8 109.5 . .
P3 O11 Tb1 161.9(3) . .
P3 O12 Tb1 138.4(2) . 4_664
P3 O13 H13 109.5 . .
H1WA O1W H1WB 104(3) . .
H2WA O2W H2WB 115(6) . .
C5 N1 C1 112.3(4) . .
C5 N1 C4 116.2(4) . .
C1 N1 C4 104.0(4) . .
C5 N1 H1 108.0 . .
C1 N1 H1 108.0 . .
C4 N1 H1 108.0 . .
C11 N2 C7 113.6(4) . .
C11 N2 C10 114.6(4) . .
C7 N2 C10 104.5(4) . .
C11 N2 H2 108.0 . .
C7 N2 H2 108.0 . .
C10 N2 H2 108.0 . .
C17 N3 C16 114.1(4) . .
C17 N3 C13 112.6(4) . .
C16 N3 C13 104.5(4) . .
C17 N3 H3A 108.5 . .
C16 N3 H3A 108.5 . .
C13 N3 H3A 108.5 . .
N1 C1 C2 103.9(4) . .
N1 C1 C6 111.7(4) . .
C2 C1 C6 115.2(5) . .
N1 C1 H1A 108.6 . .
C2 C1 H1A 108.6 . .
C6 C1 H1A 108.6 . .
C3 C2 C1 106.8(5) . .
C3 C2 H2A 110.4 . .
C1 C2 H2A 110.4 . .
C3 C2 H2B 110.4 . .
C1 C2 H2B 110.4 . .
H2A C2 H2B 108.6 . .
C2 C3 C4 107.2(5) . .
C2 C3 H3B 110.3 . .
C4 C3 H3B 110.3 . .
C2 C3 H3C 110.3 . .
C4 C3 H3C 110.3 . .
H3B C3 H3C 108.5 . .
C3 C4 N1 103.5(4) . .
C3 C4 H4A 111.1 . .
N1 C4 H4A 111.1 . .
C3 C4 H4B 111.1 . .
N1 C4 H4B 111.1 . .
H4A C4 H4B 109.0 . .
N1 C5 P1 117.8(4) . .
N1 C5 H5A 107.9 . .
P1 C5 H5A 107.9 . .
N1 C5 H5B 107.9 . .
P1 C5 H5B 107.9 . .
H5A C5 H5B 107.2 . .
O5 C6 O4 126.4(5) . .
O5 C6 C1 119.9(5) . .
O4 C6 C1 113.7(5) . .
N2 C7 C12 112.2(4) . .
N2 C7 C8 102.3(4) . .
C12 C7 C8 114.3(4) . .
N2 C7 H7 109.3 . .
C12 C7 H7 109.3 . .
C8 C7 H7 109.3 . .
C9 C8 C7 104.7(5) . .
C9 C8 H8A 110.8 . .
C7 C8 H8A 110.8 . .
C9 C8 H8B 110.8 . .
C7 C8 H8B 110.8 . .
H8A C8 H8B 108.9 . .
C8 C9 C10 107.2(5) . .
C8 C9 H9A 110.3 . .
C10 C9 H9A 110.3 . .
C8 C9 H9B 110.3 . .
C10 C9 H9B 110.3 . .
H9A C9 H9B 108.5 . .
N2 C10 C9 105.0(5) . .
N2 C10 H10A 110.8 . .
C9 C10 H10A 110.8 . .
N2 C10 H10B 110.8 . .
C9 C10 H10B 110.8 . .
H10A C10 H10B 108.8 . .
N2 C11 P2 115.6(4) . .
N2 C11 H11A 108.4 . .
P2 C11 H11A 108.4 . .
N2 C11 H11B 108.4 . .
P2 C11 H11B 108.4 . .
H11A C11 H11B 107.4 . .
O10 C12 O9 128.0(5) . .
O10 C12 C7 116.8(5) . .
O9 C12 C7 115.1(5) . .
C18 C13 N3 111.3(4) . .
C18 C13 C14 114.2(5) . .
N3 C13 C14 104.1(4) . .
C18 C13 H13A 109.0 . .
N3 C13 H13A 109.0 . .
C14 C13 H13A 109.0 . .
C15 C14 C13 106.3(5) . .
C15 C14 H14A 110.5 . .
C13 C14 H14A 110.5 . .
C15 C14 H14B 110.5 . .
C13 C14 H14B 110.5 . .
H14A C14 H14B 108.7 . .
C14 C15 C16 105.6(5) . .
C14 C15 H15A 110.6 . .
C16 C15 H15A 110.6 . .
C14 C15 H15B 110.6 . .
C16 C15 H15B 110.6 . .
H15A C15 H15B 108.8 . .
N3 C16 C15 102.3(4) . .
N3 C16 H16A 111.3 . .
C15 C16 H16A 111.3 . .
N3 C16 H16B 111.3 . .
C15 C16 H16B 111.3 . .
H16A C16 H16B 109.2 . .
N3 C17 P3 117.0(4) . .
N3 C17 H17A 108.0 . .
P3 C17 H17A 108.0 . .
N3 C17 H17B 108.0 . .
P3 C17 H17B 108.0 . .
H17A C17 H17B 107.3 . .
O15 C18 O14 127.0(5) . .
O15 C18 C13 119.9(5) . .
O14 C18 C13 113.1(5) . .

loop_
_geom_bond_atom_site_label_1
_geom_bond_atom_site_label_2
_geom_bond_distance
_geom_bond_site_symmetry_2
Tb1 O12 2.239(4) 3_645
Tb1 O11 2.268(4) .
Tb1 O6 2.274(4) .
Tb1 O7 2.274(4) 3_645
Tb1 O1 2.274(4) .
Tb1 O2 2.289(4) 4_664
P1 O2 1.493(4) .
P1 O1 1.508(4) .
P1 O3 1.555(4) .
P1 C5 1.819(5) .
P2 O6 1.492(4) .
P2 O7 1.501(4) .
P2 O8 1.534(4) .
P2 C11 1.820(5) .
P3 O11 1.495(4) .
P3 O12 1.505(4) .
P3 O13 1.536(4) .
P3 C17 1.809(5) .
O2 Tb1 2.289(4) 3_645
O3 H3 0.8200 .
O4 C6 1.272(6) .
O5 C6 1.223(6) .
O7 Tb1 2.274(4) 4_664
O8 H8 0.8200 .
O9 C12 1.247(7) .
O10 C12 1.243(7) .
O12 Tb1 2.239(4) 4_664
O13 H13 0.8200 .
O14 C18 1.260(6) .
O15 C18 1.229(6) .
O1W H1WA 0.89(5) .
O1W H1WB 0.89(5) .
O2W H2WA 0.91(8) .
O2W H2WB 0.866(6) .
N1 C5 1.484(6) .
N1 C1 1.504(6) .
N1 C4 1.520(7) .
N1 H1 0.9100 .
N2 C11 1.498(7) .
N2 C7 1.507(7) .
N2 C10 1.508(6) .
N2 H2 0.9100 .
N3 C17 1.490(6) .
N3 C16 1.498(7) .
N3 C13 1.513(6) .
N3 H3A 0.9100 .
C1 C2 1.515(7) .
C1 C6 1.520(7) .
C1 H1A 0.9800 .
C2 C3 1.495(9) .
C2 H2A 0.9700 .
C2 H2B 0.9700 .
C3 C4 1.519(8) .
C3 H3B 0.9700 .
C3 H3C 0.9700 .
C4 H4A 0.9700 .
C4 H4B 0.9700 .
C5 H5A 0.9700 .
C5 H5B 0.9700 .
C7 C12 1.539(7) .
C7 C8 1.544(8) .
C7 H7 0.9800 .
C8 C9 1.503(9) .
C8 H8A 0.9700 .
C8 H8B 0.9700 .
C9 C10 1.532(9) .
C9 H9A 0.9700 .
C9 H9B 0.9700 .
C10 H10A 0.9700 .
C10 H10B 0.9700 .
C11 H11A 0.9700 .
C11 H11B 0.9700 .
C13 C18 1.511(7) .
C13 C14 1.550(8) .
C13 H13A 0.9800 .
C14 C15 1.506(8) .
C14 H14A 0.9700 .
C14 H14B 0.9700 .
C15 C16 1.529(8) .
C15 H15A 0.9700 .
C15 H15B 0.9700 .
C16 H16A 0.9700 .
C16 H16B 0.9700 .
C17 H17A 0.9700 .
C17 H17B 0.9700 .

loop_
_geom_hbond_atom_site_label_D
_geom_hbond_atom_site_label_H
_geom_hbond_atom_site_label_A
_geom_hbond_distance_DH
_geom_hbond_distance_HA
_geom_hbond_distance_DA
_geom_hbond_angle_DHA
_geom_hbond_site_symmetry_A
O3 H3 O9 0.82 1.77 2.543(6) 156.0 2_765
O8 H8 O14 0.82 1.74 2.449(5) 144.2 3_655
O13 H13 O4 0.82 1.74 2.442(5) 141.9 4_564
O13 H13 O5 0.82 2.57 3.353(6) 159.0 4_564
O1W H1WA O4 0.89(5) 2.08(3) 2.963(7) 171(7) .
O2W H2WA O1W 0.91(2) 2.11(6) 2.903(9) 145(8) .
O2W H2WB O1W 0.866(6) 1.916(6) 2.782(9) 178.0(5) 4_564
N1 H1 O10 0.91 1.85 2.700(6) 153.6 2_765
N2 H2 O15 0.91 1.95 2.782(6) 152.0 3_655
N3 H3A O5 0.91 2.03 2.865(6) 152.6 4_564
